data_1518786
loop_
_publ_author_name
'B\"unzli, Andreas M.'
'Constable, Edwin C.'
'Housecroft, Catherine E.'
'Prescimone, Alessandro'
'Zampese, Jennifer A.'
'Longo, Giulia'
'Gil-Escrig, Lid\'on'
'Perteg\'as, Antonio'
'Ort\'i, Enrique'
'Bolink, Henk J.'

_publ_section_title
;
 Exceptionally long-lived light-emitting electrochemical cells: multiple
 intra-cation \p-stacking interactions in [Ir(C^N)2(N^N)][PF6] emitters
;
_journal_issue 5
_journal_name_full 'Chem. Sci.'
_journal_page_first 2843
_journal_paper_doi 10.1039/C4SC03942D
_journal_volume 6
_journal_year 2015
_chemical_formula_moiety 'C23 H17 N'
_chemical_formula_sum 'C23 H17 N'
_chemical_formula_weight 307.38
_chemical_name_systematic
; 
 ? 
;
_space_group_crystal_system orthorhombic
_space_group_IT_number 33
_space_group_name_Hall 'P 2c -2n'
_space_group_name_H-M_alt 'P n a 21'
_symmetry_space_group_name_Hall 'P 2c -2n'
_symmetry_space_group_name_H-M 'P n a 21'
_atom_sites_solution_hydrogens geom
_audit_creation_method SHELXL-2013
_audit_update_record
;
2014-08-13 deposited with the CCDC.
2015-03-04 downloaded from the CCDC.
;
_cell_angle_alpha 90
_cell_angle_beta 90
_cell_angle_gamma 90
_cell_formula_units_Z 4
_cell_length_a 7.4701(2)
_cell_length_b 19.7919(5)
_cell_length_c 11.1894(3)
_cell_measurement_reflns_used 4881
_cell_measurement_temperature 296(2)
_cell_measurement_theta_max 67.70
_cell_measurement_theta_min 4.47
_cell_volume 1654.32(8)
_computing_cell_refinement 'Bruker SAINT'
_computing_data_collection 'Bruker APEX2'
_computing_data_reduction 'Bruker SAINT'
_computing_molecular_graphics 'Bruker SHELXTL'
_computing_publication_material 'Bruker SHELXTL'
_computing_structure_refinement 'SHELXL-2013 (Sheldrick, 2013)'
_computing_structure_solution 'SHELXS-97 (Sheldrick, 2008)'
_diffrn_ambient_temperature 296(2)
_diffrn_measured_fraction_theta_full 0.993
_diffrn_measured_fraction_theta_max 0.990
_diffrn_measurement_device_type 'Bruker APEX-II CCD'
_diffrn_measurement_method '\f and \w scans'
_diffrn_radiation_type CuK\a
_diffrn_radiation_wavelength 1.54178
_diffrn_reflns_av_R_equivalents 0.0255
_diffrn_reflns_av_unetI/netI 0.0244
_diffrn_reflns_Laue_measured_fraction_full 0.993
_diffrn_reflns_Laue_measured_fraction_max 0.990
_diffrn_reflns_limit_h_max 8
_diffrn_reflns_limit_h_min -8
_diffrn_reflns_limit_k_max 20
_diffrn_reflns_limit_k_min -23
_diffrn_reflns_limit_l_max 13
_diffrn_reflns_limit_l_min -12
_diffrn_reflns_number 11157
_diffrn_reflns_point_group_measured_fraction_full 0.968
_diffrn_reflns_point_group_measured_fraction_max 0.954
_diffrn_reflns_theta_full 66.500
_diffrn_reflns_theta_max 68.023
_diffrn_reflns_theta_min 4.468
_exptl_absorpt_coefficient_mu 0.544
_exptl_absorpt_correction_T_max 0.968
_exptl_absorpt_correction_T_min 0.949
_exptl_absorpt_correction_type multi-scan
_exptl_absorpt_process_details sadabs
_exptl_crystal_colour colourless
_exptl_crystal_density_diffrn 1.234
_exptl_crystal_description block
_exptl_crystal_F_000 648
_exptl_crystal_size_max 0.150
_exptl_crystal_size_mid 0.080
_exptl_crystal_size_min 0.060
_refine_diff_density_max 0.172
_refine_diff_density_min -0.144
_refine_diff_density_rms 0.026
_refine_ls_abs_structure_details
; 
 Flack x determined using 1202 quotients [(I+)-(I-)]/[(I+)+(I-)] 
 (Parsons and Flack (2004), Acta Cryst. A60, s61). 
;
_refine_ls_abs_structure_Flack 1.2(3)
_refine_ls_extinction_method none
_refine_ls_goodness_of_fit_ref 1.052
_refine_ls_hydrogen_treatment constr
_refine_ls_matrix_type full
_refine_ls_number_parameters 217
_refine_ls_number_reflns 2874
_refine_ls_number_restraints 1
_refine_ls_restrained_S_all 1.051
_refine_ls_R_factor_all 0.0360
_refine_ls_R_factor_gt 0.0343
_refine_ls_shift/su_max 0.000
_refine_ls_shift/su_mean 0.000
_refine_ls_structure_factor_coef Fsqd
_refine_ls_weighting_details
; 
 w=1/[\s^2^(Fo^2^)+(0.0631P)^2^+0.0887P] 
 where P=(Fo^2^+2Fc^2^)/3 
;
_refine_ls_weighting_scheme calc
_refine_ls_wR_factor_gt 0.0966
_refine_ls_wR_factor_ref 0.0986
_reflns_Friedel_coverage 0.828
_reflns_Friedel_fraction_full 0.941
_reflns_Friedel_fraction_max 0.914
_reflns_number_gt 2734
_reflns_number_total 2874
_reflns_threshold_expression 'I > 2\s(I)'
_cod_data_source_file c4sc03942d2.cif
_cod_data_source_block ab95
_cod_depositor_comments 'Adding full bibliography for 1518786--1518789.cif.'
_cod_database_code 1518786
_shelx_space_group_comment
; 
The symmetry employed for this shelxl refinement is uniquely defined 
by the following loop, which should always be used as a source of 
symmetry information in preference to the above space-group names. 
They are only intended as comments. 
;
_shelx_estimated_absorpt_t_min 0.923
_shelx_estimated_absorpt_t_max 0.968
_shelxl_version_number 2013-2

loop_
_space_group_symop_operation_xyz
'x, y, z'
'-x, -y, z+1/2'
'x+1/2, -y+1/2, z'
'-x+1/2, y+1/2, z+1/2'

loop_
_atom_site_label
_atom_site_type_symbol
_atom_site_fract_x
_atom_site_fract_y
_atom_site_fract_z
_atom_site_U_iso_or_equiv
_atom_site_adp_type
_atom_site_occupancy
_atom_site_site_symmetry_order
_atom_site_calc_flag
_atom_site_refinement_flags_posn
_atom_site_refinement_flags_adp
N1 N 0.8114(4) 0.29581(11) 0.7178(2) 0.0825(6) Uani 1 1 d . .
C1 C 0.8131(5) 0.35536(14) 0.7795(3) 0.0880(8) Uani 1 1 d . .
H1A H 0.8552 0.3556 0.8577 0.106 Uiso 1 1 calc R U
C2 C 0.7547(4) 0.41492(15) 0.7299(3) 0.0873(9) Uani 1 1 d . .
H2A H 0.7568 0.4548 0.7738 0.105 Uiso 1 1 calc R U
C3 C 0.6936(4) 0.41442(12) 0.6153(3) 0.0810(8) Uani 1 1 d . .
H3A H 0.6525 0.4542 0.5807 0.097 Uiso 1 1 calc R U
C4 C 0.6924(3) 0.35521(11) 0.5502(2) 0.0646(6) Uani 1 1 d . .
H4A H 0.6517 0.3551 0.4716 0.077 Uiso 1 1 calc R U
C5 C 0.7522(3) 0.29586(10) 0.6025(2) 0.0537(5) Uani 1 1 d . .
C6 C 0.7525(3) 0.23128(10) 0.5350(2) 0.0509(5) Uani 1 1 d . .
C7 C 0.7801(3) 0.22993(10) 0.41206(19) 0.0515(5) Uani 1 1 d . .
H7A H 0.7991 0.2703 0.3715 0.062 Uiso 1 1 calc R U
C8 C 0.7798(3) 0.16937(10) 0.34830(19) 0.0497(5) Uani 1 1 d . .
C9 C 0.7513(3) 0.10966(10) 0.41044(19) 0.0514(5) Uani 1 1 d . .
H9A H 0.7512 0.0690 0.3688 0.062 Uiso 1 1 calc R U
C10 C 0.7228(3) 0.10900(10) 0.53340(19) 0.0502(5) Uani 1 1 d . .
C11 C 0.7244(3) 0.17018(10) 0.5939(2) 0.0528(5) Uani 1 1 d . .
H11A H 0.7063 0.1704 0.6761 0.063 Uiso 1 1 calc R U
C12 C 0.8111(3) 0.16879(9) 0.2169(2) 0.0499(4) Uani 1 1 d . .
C13 C 0.7389(3) 0.21824(12) 0.1434(2) 0.0604(6) Uani 1 1 d . .
H13A H 0.6703 0.2527 0.1765 0.072 Uiso 1 1 calc R U
C14 C 0.7682(4) 0.21672(14) 0.0215(2) 0.0753(7) Uani 1 1 d . .
H14A H 0.7176 0.2498 -0.0270 0.090 Uiso 1 1 calc R U
C15 C 0.8723(4) 0.16638(14) -0.0290(2) 0.0777(7) Uani 1 1 d . .
H15A H 0.8939 0.1659 -0.1108 0.093 Uiso 1 1 calc R U
C16 C 0.9428(4) 0.11756(13) 0.0431(2) 0.0761(7) Uani 1 1 d . .
H16A H 1.0122 0.0834 0.0099 0.091 Uiso 1 1 calc R U
C17 C 0.9122(3) 0.11836(11) 0.1647(2) 0.0609(5) Uani 1 1 d . .
H17A H 0.9604 0.0844 0.2123 0.073 Uiso 1 1 calc R U
C18 C 0.6881(3) 0.04471(10) 0.5983(2) 0.0539(5) Uani 1 1 d . .
C19 C 0.6020(3) -0.00756(10) 0.5414(2) 0.0623(5) Uani 1 1 d . .
H19A H 0.5686 -0.0034 0.4616 0.075 Uiso 1 1 calc R U
C20 C 0.5656(4) -0.06602(12) 0.6031(3) 0.0790(7) Uani 1 1 d . .
H20A H 0.5063 -0.1011 0.5646 0.095 Uiso 1 1 calc R U
C21 C 0.6146(4) -0.07357(13) 0.7195(3) 0.0826(8) Uani 1 1 d . .
H21A H 0.5891 -0.1133 0.7604 0.099 Uiso 1 1 calc R U
C22 C 0.7018(4) -0.02174(15) 0.7750(3) 0.0831(8) Uani 1 1 d . .
H22A H 0.7364 -0.0264 0.8544 0.100 Uiso 1 1 calc R U
C23 C 0.7392(3) 0.03717(12) 0.7153(2) 0.0672(6) Uani 1 1 d . .
H23A H 0.7991 0.0720 0.7541 0.081 Uiso 1 1 calc R U

loop_
_atom_site_aniso_label
_atom_site_aniso_U_11
_atom_site_aniso_U_22
_atom_site_aniso_U_33
_atom_site_aniso_U_23
_atom_site_aniso_U_13
_atom_site_aniso_U_12
N1 0.1084(17) 0.0745(14) 0.0645(13) -0.0079(11) 0.0117(13) -0.0120(13)
C1 0.127(2) 0.0769(16) 0.0601(13) -0.0178(13) 0.0145(16) -0.0186(17)
C2 0.111(2) 0.0624(15) 0.089(2) -0.0311(14) 0.0279(17) -0.0208(14)
C3 0.0902(18) 0.0468(12) 0.106(2) -0.0097(13) 0.0140(17) -0.0013(12)
C4 0.0692(12) 0.0487(11) 0.0758(14) -0.0066(10) -0.0020(11) 0.0006(10)
C5 0.0547(10) 0.0479(11) 0.0586(13) -0.0047(9) 0.0090(10) -0.0082(8)
C6 0.0512(10) 0.0434(11) 0.0581(11) -0.0033(8) 0.0011(9) -0.0018(8)
C7 0.0571(10) 0.0412(10) 0.0563(12) 0.0031(8) 0.0002(9) -0.0024(8)
C8 0.0509(10) 0.0458(11) 0.0522(12) -0.0002(8) -0.0031(9) -0.0011(8)
C9 0.0588(11) 0.0399(10) 0.0556(11) -0.0024(8) -0.0016(9) -0.0018(8)
C10 0.0532(10) 0.0426(10) 0.0550(11) 0.0020(8) 0.0020(9) -0.0012(7)
C11 0.0581(11) 0.0478(11) 0.0525(11) -0.0011(9) 0.0032(9) -0.0027(8)
C12 0.0507(9) 0.0469(10) 0.0523(10) 0.0002(8) -0.0025(9) -0.0053(8)
C13 0.0673(14) 0.0544(12) 0.0594(13) 0.0057(9) 0.0020(10) 0.0038(10)
C14 0.0886(17) 0.0746(16) 0.0627(15) 0.0173(12) -0.0037(12) 0.0013(14)
C15 0.0959(19) 0.0846(18) 0.0526(12) -0.0017(12) 0.0070(13) -0.0049(15)
C16 0.0822(16) 0.0750(15) 0.0711(15) -0.0121(12) 0.0123(13) 0.0084(12)
C17 0.0670(13) 0.0547(12) 0.0611(12) 0.0014(9) 0.0003(9) 0.0061(10)
C18 0.0575(11) 0.0458(10) 0.0583(11) 0.0007(9) 0.0084(10) 0.0009(8)
C19 0.0711(12) 0.0473(11) 0.0684(13) -0.0013(10) 0.0056(11) -0.0078(10)
C20 0.0804(15) 0.0529(11) 0.104(2) -0.0024(14) 0.0183(16) -0.0126(11)
C21 0.0850(17) 0.0607(13) 0.102(2) 0.0248(14) 0.0336(17) 0.0034(13)
C22 0.0978(18) 0.0828(17) 0.0687(15) 0.0180(15) 0.0152(15) 0.0117(16)
C23 0.0821(16) 0.0607(13) 0.0589(13) 0.0030(11) 0.0036(12) -0.0011(10)

loop_
_atom_type_symbol
_atom_type_description
_atom_type_scat_dispersion_real
_atom_type_scat_dispersion_imag
_atom_type_scat_source
C C 0.0181 0.0091 'International Tables Vol C Tables 4.2.6.8 and 6.1.1.4'
H H 0.0000 0.0000 'International Tables Vol C Tables 4.2.6.8 and 6.1.1.4'
N N 0.0311 0.0180 'International Tables Vol C Tables 4.2.6.8 and 6.1.1.4'

loop_
_geom_angle_atom_site_label_1
_geom_angle_atom_site_label_2
_geom_angle_atom_site_label_3
_geom_angle
C5 N1 C1 118.7(3)
N1 C1 C2 122.2(3)
N1 C1 H1A 118.9
C2 C1 H1A 118.9
C3 C2 C1 118.7(2)
C3 C2 H2A 120.6
C1 C2 H2A 120.6
C2 C3 C4 120.4(3)
C2 C3 H3A 119.8
C4 C3 H3A 119.8
C3 C4 C5 119.6(3)
C3 C4 H4A 120.2
C5 C4 H4A 120.2
N1 C5 C4 120.3(2)
N1 C5 C6 118.7(2)
C4 C5 C6 121.0(2)
C7 C6 C11 118.24(18)
C7 C6 C5 121.31(18)
C11 C6 C5 120.4(2)
C6 C7 C8 121.46(18)
C6 C7 H7A 119.3
C8 C7 H7A 119.3
C9 C8 C7 118.41(19)
C9 C8 C12 120.83(18)
C7 C8 C12 120.76(18)
C8 C9 C10 121.78(19)
C8 C9 H9A 119.1
C10 C9 H9A 119.1
C11 C10 C9 118.19(19)
C11 C10 C18 120.68(18)
C9 C10 C18 121.12(18)
C10 C11 C6 121.9(2)
C10 C11 H11A 119.0
C6 C11 H11A 119.0
C17 C12 C13 118.2(2)
C17 C12 C8 120.59(19)
C13 C12 C8 121.25(19)
C14 C13 C12 120.5(2)
C14 C13 H13A 119.7
C12 C13 H13A 119.7
C13 C14 C15 120.5(3)
C13 C14 H14A 119.8
C15 C14 H14A 119.8
C16 C15 C14 119.1(2)
C16 C15 H15A 120.5
C14 C15 H15A 120.5
C15 C16 C17 120.7(2)
C15 C16 H16A 119.6
C17 C16 H16A 119.6
C12 C17 C16 121.1(2)
C12 C17 H17A 119.5
C16 C17 H17A 119.5
C23 C18 C19 119.4(2)
C23 C18 C10 120.7(2)
C19 C18 C10 119.9(2)
C18 C19 C20 119.5(2)
C18 C19 H19A 120.2
C20 C19 H19A 120.2
C21 C20 C19 121.4(2)
C21 C20 H20A 119.3
C19 C20 H20A 119.3
C20 C21 C22 118.8(2)
C20 C21 H21A 120.6
C22 C21 H21A 120.6
C21 C22 C23 120.9(3)
C21 C22 H22A 119.5
C23 C22 H22A 119.5
C18 C23 C22 120.0(3)
C18 C23 H23A 120.0
C22 C23 H23A 120.0

loop_
_geom_bond_atom_site_label_1
_geom_bond_atom_site_label_2
_geom_bond_distance
N1 C5 1.364(3)
N1 C1 1.366(3)
C1 C2 1.374(5)
C1 H1A 0.9300
C2 C3 1.361(5)
C2 H2A 0.9300
C3 C4 1.380(3)
C3 H3A 0.9300
C4 C5 1.386(3)
C4 H4A 0.9300
C5 C6 1.485(3)
C6 C7 1.391(3)
C6 C11 1.393(3)
C7 C8 1.395(3)
C7 H7A 0.9300
C8 C9 1.388(3)
C8 C12 1.489(3)
C9 C10 1.392(3)
C9 H9A 0.9300
C10 C11 1.387(3)
C10 C18 1.488(3)
C11 H11A 0.9300
C12 C17 1.381(3)
C12 C13 1.387(3)
C13 C14 1.382(3)
C13 H13A 0.9300
C14 C15 1.384(4)
C14 H14A 0.9300
C15 C16 1.364(4)
C15 H15A 0.9300
C16 C17 1.380(3)
C16 H16A 0.9300
C17 H17A 0.9300
C18 C23 1.372(3)
C18 C19 1.375(3)
C19 C20 1.375(3)
C19 H19A 0.9300
C20 C21 1.360(5)
C20 H20A 0.9300
C21 C22 1.365(4)
C21 H21A 0.9300
C22 C23 1.373(4)
C22 H22A 0.9300
C23 H23A 0.9300
